data_4329511
loop_
_publ_author_name
'Michael Wagner'
'Christina Dietz'
'Stefan Krabbe'
'Stephan G. Koller'
'Carsten Strohmann'
'Klaus Jurkschat'

_publ_contact_author_address
;Lehrstuhl f\"ur Anorganische Chemie II
Technische Universit\"at Dortmund
44221 Dortmund
Germany
;
_publ_contact_author_email klaus.jurkschat@tu-dortmund.de
_publ_contact_author_name 'Klaus Jurkschat'
_publ_section_title
;
 {4-t-Bu-2,6-[P(O)(O-i-Pr)2]2C6H2Sn}2: An Intramolecularly Coordinated
 Organotin(I) Compound with a Sn-Sn Single Bond, Its Disproportionation
 toward a Diorganostannylene and Elemental Tin, and Its Oxidation with
 PhI(OAc)2
;
_journal_name_full 'Inorganic Chemistry'
_journal_page_first 6851
_journal_page_last 6859
_journal_paper_doi 10.1021/ic3005954
_journal_volume 51
_journal_year 2012
_chemical_formula_moiety 'C44 H78 O12 P4 Sn, C7 H8'
_chemical_formula_sum 'C51 H86 O12 P4 Sn'
_chemical_formula_weight 1133.77
_chemical_name_systematic
; 
Bis-{[2,6-Bis(diisopropoxyphosphonyl)-4-tert-butyl]phenyl}tin(II) 
;
_space_group_IT_number 15
_symmetry_cell_setting monoclinic
_symmetry_space_group_name_Hall '-C 2yc'
_symmetry_space_group_name_H-M 'C 1 2/c 1'
_atom_sites_solution_hydrogens geom
_atom_sites_solution_primary direct
_atom_sites_solution_secondary difmap
_audit_creation_method SHELXL-97
_cell_angle_alpha 90.00
_cell_angle_beta 103.039(3)
_cell_angle_gamma 90.00
_cell_formula_units_Z 4
_cell_length_a 18.0490(6)
_cell_length_b 24.1798(8)
_cell_length_c 13.5944(5)
_cell_measurement_reflns_used 16464
_cell_measurement_temperature 173(2)
_cell_measurement_theta_max 29.1234
_cell_measurement_theta_min 2.2754
_cell_volume 5779.9(4)
_computing_cell_refinement "'CrysAlis CCD, Oxford Diffraction Ltd., Version 1.171.32.37'"
_computing_data_collection "'CrysAlis CCD, Oxford Diffraction Ltd., Version 1.171.32.37'"
_computing_data_reduction "'CrysAlis RED, Oxford Diffraction Ltd., Version 1.171.32.37'"
_computing_molecular_graphics 'SHELXP-97 (Sheldrick, 1997)'
_computing_publication_material 'enCIFer Version 1.4'
_computing_structure_refinement 'SHELXL-97 (Sheldrick, 1997)'
_computing_structure_solution 'SHELXS-97 (Sheldrick, 1990)'
_diffrn_ambient_temperature 173(2)
_diffrn_measured_fraction_theta_full 0.999
_diffrn_measured_fraction_theta_max 0.999
_diffrn_measurement_device 'XcaliburS CCD Diffractometer'
_diffrn_measurement_method '\w und \y scan'
_diffrn_radiation_monochromator graphite
_diffrn_radiation_source 'fine-focus sealed tube'
_diffrn_radiation_type MoK\a
_diffrn_radiation_wavelength 0.71073
_diffrn_reflns_av_R_equivalents 0.0454
_diffrn_reflns_av_sigmaI/netI 0.0463
_diffrn_reflns_limit_h_max 21
_diffrn_reflns_limit_h_min -21
_diffrn_reflns_limit_k_max 29
_diffrn_reflns_limit_k_min -29
_diffrn_reflns_limit_l_max 16
_diffrn_reflns_limit_l_min -16
_diffrn_reflns_number 36744
_diffrn_reflns_theta_full 25.50
_diffrn_reflns_theta_max 25.50
_diffrn_reflns_theta_min 2.28
_exptl_absorpt_coefficient_mu 0.608
_exptl_absorpt_correction_T_max 1.00000
_exptl_absorpt_correction_T_min 0.88045
_exptl_absorpt_correction_type multi-scan
_exptl_absorpt_process_details
;
CrysAlis RED, Oxford Diffraction Ltd.,
Version 1.171.32.37 (release 24-10-2008 CrysAlis171 .NET)
(compiled Oct 24 2008,09:44:38)
empirical absorption correction using spherical harmonics,
 implemented in SCALE3 ABSPACK scaling algorithm.
;
_exptl_crystal_colour yellow
_exptl_crystal_density_diffrn 1.303
_exptl_crystal_description column
_exptl_crystal_F_000 2392
_exptl_crystal_size_max 0.50
_exptl_crystal_size_mid 0.12
_exptl_crystal_size_min 0.04
_platon_squeeze_details
;
;
_refine_diff_density_max 0.335
_refine_diff_density_min -0.255
_refine_diff_density_rms 0.058
_refine_ls_extinction_method none
_refine_ls_goodness_of_fit_ref 0.824
_refine_ls_hydrogen_treatment constr
_refine_ls_matrix_type full
_refine_ls_number_parameters 287
_refine_ls_number_reflns 5385
_refine_ls_number_restraints 0
_refine_ls_restrained_S_all 0.824
_refine_ls_R_factor_all 0.0352
_refine_ls_R_factor_gt 0.0238
_refine_ls_shift/su_max 0.000
_refine_ls_shift/su_mean 0.000
_refine_ls_structure_factor_coef Fsqd
_refine_ls_weighting_details 'calc w=1/[\s^2^(Fo^2^)+(0.0472P)^2^+0.0000P] where P=(Fo^2^+2Fc^2^)/3'
_refine_ls_weighting_scheme calc
_refine_ls_wR_factor_gt 0.0645
_refine_ls_wR_factor_ref 0.0660
_reflns_number_gt 4245
_reflns_number_total 5385
_reflns_threshold_expression >2sigma(I)
_cod_data_source_file ic3005954_si_002_4.cif
_cod_data_source_block compound3*toluene
_cod_original_cell_volume 5779.9(3)
_cod_database_code 4329511

loop_
_symmetry_equiv_pos_as_xyz
'x, y, z'
'-x, y, -z+1/2'
'x+1/2, y+1/2, z'
'-x+1/2, y+1/2, -z+1/2'
'-x, -y, -z'
'x, -y, z-1/2'
'-x+1/2, -y+1/2, -z'
'x+1/2, -y+1/2, z-1/2'

loop_
_atom_site_label
_atom_site_type_symbol
_atom_site_fract_x
_atom_site_fract_y
_atom_site_fract_z
_atom_site_U_iso_or_equiv
_atom_site_adp_type
_atom_site_occupancy
_atom_site_symmetry_multiplicity
_atom_site_calc_flag
_atom_site_refinement_flags
Sn1 Sn 0.5000 0.081672(9) 0.2500 0.01573(7) Uani 1 2 d S
P1 P 0.61793(3) 0.16651(2) 0.41790(4) 0.01560(13) Uani 1 1 d .
O1 O 0.62271(8) 0.12077(6) 0.34768(10) 0.0192(3) Uani 1 1 d .
O1' O 0.66066(8) 0.15519(6) 0.53014(10) 0.0185(3) Uani 1 1 d .
O1'' O 0.66005(8) 0.22161(6) 0.40463(11) 0.0199(3) Uani 1 1 d .
P2 P 0.32414(3) 0.09373(2) 0.34694(4) 0.01603(13) Uani 1 1 d .
O2 O 0.35155(8) 0.04220(6) 0.31145(11) 0.0205(3) Uani 1 1 d .
O2' O 0.29050(8) 0.08594(6) 0.44470(11) 0.0211(3) Uani 1 1 d .
O2'' O 0.25479(8) 0.12300(6) 0.27451(11) 0.0186(3) Uani 1 1 d .
C1 C 0.46712(11) 0.14326(9) 0.36138(15) 0.0149(5) Uani 1 1 d .
C2 C 0.52068(11) 0.17981(9) 0.41653(15) 0.0153(5) Uani 1 1 d .
C3 C 0.50294(12) 0.22082(9) 0.47990(16) 0.0172(5) Uani 1 1 d .
H3 H 0.5413 0.2441 0.5140 0.021 Uiso 1 1 calc R
C4 C 0.43001(11) 0.22761(9) 0.49316(16) 0.0163(5) Uani 1 1 d .
C5 C 0.37711(11) 0.18878(9) 0.44528(15) 0.0165(5) Uani 1 1 d .
H5 H 0.3279 0.1906 0.4554 0.020 Uiso 1 1 calc R
C6 C 0.39426(11) 0.14741(9) 0.38311(15) 0.0146(5) Uani 1 1 d .
C7 C 0.40730(11) 0.27135(10) 0.56208(17) 0.0202(5) Uani 1 1 d .
C8 C 0.47355(12) 0.30982(10) 0.60649(18) 0.0250(5) Uani 1 1 d .
H8A H 0.4910 0.3276 0.5527 0.038 Uiso 1 1 calc R
H8B H 0.5143 0.2887 0.6470 0.038 Uiso 1 1 calc R
H8C H 0.4570 0.3373 0.6477 0.038 Uiso 1 1 calc R
C9 C 0.34181(13) 0.30659(10) 0.50279(19) 0.0303(6) Uani 1 1 d .
H9A H 0.3580 0.3254 0.4490 0.045 Uiso 1 1 calc R
H9B H 0.3272 0.3333 0.5471 0.045 Uiso 1 1 calc R
H9C H 0.2992 0.2832 0.4751 0.045 Uiso 1 1 calc R
C10 C 0.38228(13) 0.24239(11) 0.64959(18) 0.0298(6) Uani 1 1 d .
H10A H 0.3408 0.2178 0.6231 0.045 Uiso 1 1 calc R
H10B H 0.3662 0.2696 0.6919 0.045 Uiso 1 1 calc R
H10C H 0.4241 0.2217 0.6885 0.045 Uiso 1 1 calc R
C11 C 0.65039(13) 0.10231(10) 0.57772(17) 0.0231(5) Uani 1 1 d .
H11 H 0.6229 0.0767 0.5264 0.028 Uiso 1 1 calc R
C12 C 0.60452(14) 0.11218(13) 0.65600(19) 0.0414(7) Uani 1 1 d .
H12A H 0.5569 0.1290 0.6246 0.062 Uiso 1 1 calc R
H12B H 0.6322 0.1363 0.7075 0.062 Uiso 1 1 calc R
H12C H 0.5953 0.0776 0.6857 0.062 Uiso 1 1 calc R
C13 C 0.72828(13) 0.07978(10) 0.62184(19) 0.0295(6) Uani 1 1 d .
H13A H 0.7551 0.0746 0.5691 0.044 Uiso 1 1 calc R
H13B H 0.7238 0.0450 0.6539 0.044 Uiso 1 1 calc R
H13C H 0.7557 0.1054 0.6708 0.044 Uiso 1 1 calc R
C14 C 0.64176(12) 0.25393(10) 0.31104(17) 0.0220(5) Uani 1 1 d .
H14 H 0.6063 0.2332 0.2589 0.026 Uiso 1 1 calc R
C15 C 0.71519(13) 0.26268(10) 0.27889(18) 0.0280(6) Uani 1 1 d .
H15A H 0.7343 0.2277 0.2621 0.042 Uiso 1 1 calc R
H15B H 0.7517 0.2794 0.3331 0.042 Uiso 1 1 calc R
H15C H 0.7066 0.2865 0.2209 0.042 Uiso 1 1 calc R
C16 C 0.60524(14) 0.30690(11) 0.3332(2) 0.0359(6) Uani 1 1 d .
H16A H 0.5944 0.3296 0.2737 0.054 Uiso 1 1 calc R
H16B H 0.6392 0.3263 0.3867 0.054 Uiso 1 1 calc R
H16C H 0.5588 0.2987 0.3535 0.054 Uiso 1 1 calc R
C21 C 0.32553(15) 0.04806(11) 0.52578(18) 0.0318(6) Uani 1 1 d .
H21 H 0.3256 0.0107 0.4979 0.038 Uiso 1 1 calc R
C22 C 0.40555(15) 0.06387(13) 0.5749(2) 0.0420(7) Uani 1 1 d .
H22A H 0.4366 0.0617 0.5263 0.063 Uiso 1 1 calc R
H22B H 0.4250 0.0390 0.6297 0.063 Uiso 1 1 calc R
H22C H 0.4063 0.1010 0.6003 0.063 Uiso 1 1 calc R
C23 C 0.27493(16) 0.04886(14) 0.5989(2) 0.0509(9) Uani 1 1 d .
H23A H 0.2255 0.0353 0.5663 0.076 Uiso 1 1 calc R
H23B H 0.2706 0.0860 0.6216 0.076 Uiso 1 1 calc R
H23C H 0.2962 0.0257 0.6556 0.076 Uiso 1 1 calc R
C24 C 0.20633(13) 0.09274(10) 0.19146(18) 0.0270(6) Uani 1 1 d .
H24 H 0.2380 0.0678 0.1615 0.032 Uiso 1 1 calc R
C25 C 0.17088(14) 0.13473(12) 0.11465(19) 0.0382(7) Uani 1 1 d .
H25A H 0.2100 0.1545 0.0918 0.057 Uiso 1 1 calc R
H25B H 0.1415 0.1602 0.1443 0.057 Uiso 1 1 calc R
H25C H 0.1384 0.1165 0.0584 0.057 Uiso 1 1 calc R
C26 C 0.14948(16) 0.05949(13) 0.2299(2) 0.0558(9) Uani 1 1 d .
H26A H 0.1180 0.0395 0.1750 0.084 Uiso 1 1 calc R
H26B H 0.1183 0.0837 0.2595 0.084 Uiso 1 1 calc R
H26C H 0.1754 0.0339 0.2799 0.084 Uiso 1 1 calc R

loop_
_atom_site_aniso_label
_atom_site_aniso_U_11
_atom_site_aniso_U_22
_atom_site_aniso_U_33
_atom_site_aniso_U_23
_atom_site_aniso_U_13
_atom_site_aniso_U_12
Sn1 0.01871(12) 0.01493(12) 0.01321(12) 0.000 0.00285(8) 0.000
P1 0.0129(3) 0.0200(3) 0.0134(3) -0.0016(2) 0.0019(2) -0.0001(2)
O1 0.0163(7) 0.0252(9) 0.0155(8) -0.0029(7) 0.0022(6) 0.0030(6)
O1' 0.0168(8) 0.0217(9) 0.0152(8) -0.0009(7) -0.0004(6) -0.0024(6)
O1'' 0.0158(8) 0.0256(9) 0.0171(8) 0.0018(7) 0.0014(6) -0.0037(6)
P2 0.0155(3) 0.0182(3) 0.0139(3) 0.0001(2) 0.0024(2) -0.0034(2)
O2 0.0207(8) 0.0201(9) 0.0197(8) -0.0012(7) 0.0023(6) -0.0015(6)
O2' 0.0245(8) 0.0224(9) 0.0171(8) 0.0027(7) 0.0064(6) -0.0046(7)
O2'' 0.0156(7) 0.0209(9) 0.0173(8) -0.0011(7) -0.0007(6) -0.0027(6)
C1 0.0159(11) 0.0160(12) 0.0115(11) 0.0051(9) 0.0006(8) 0.0018(8)
C2 0.0146(11) 0.0182(12) 0.0128(11) 0.0021(9) 0.0028(9) 0.0008(9)
C3 0.0161(11) 0.0179(12) 0.0168(12) -0.0020(9) 0.0017(9) -0.0033(9)
C4 0.0167(11) 0.0183(12) 0.0136(11) 0.0008(9) 0.0030(9) 0.0010(9)
C5 0.0128(11) 0.0206(12) 0.0161(11) 0.0021(9) 0.0034(9) 0.0013(9)
C6 0.0154(11) 0.0165(12) 0.0108(10) 0.0027(9) 0.0008(8) -0.0011(9)
C7 0.0162(11) 0.0234(13) 0.0215(12) -0.0056(10) 0.0054(9) -0.0011(9)
C8 0.0239(13) 0.0256(14) 0.0265(13) -0.0093(11) 0.0077(10) -0.0026(10)
C9 0.0244(13) 0.0263(15) 0.0379(15) -0.0104(12) 0.0025(11) 0.0045(10)
C10 0.0292(13) 0.0382(16) 0.0256(14) -0.0104(12) 0.0136(11) -0.0096(11)
C11 0.0255(12) 0.0241(13) 0.0176(12) 0.0019(10) 0.0008(10) -0.0071(10)
C12 0.0370(16) 0.060(2) 0.0296(15) 0.0141(14) 0.0132(12) 0.0042(14)
C13 0.0306(13) 0.0235(13) 0.0320(14) 0.0041(12) 0.0021(11) 0.0003(11)
C14 0.0229(12) 0.0235(13) 0.0172(12) 0.0005(10) -0.0005(9) -0.0046(10)
C15 0.0326(14) 0.0279(14) 0.0256(14) -0.0008(11) 0.0108(11) -0.0065(11)
C16 0.0385(15) 0.0301(16) 0.0413(16) 0.0071(13) 0.0135(13) 0.0044(12)
C21 0.0529(17) 0.0200(14) 0.0205(13) 0.0044(11) 0.0045(12) -0.0026(12)
C22 0.0398(16) 0.056(2) 0.0292(15) 0.0201(13) 0.0059(13) 0.0115(13)
C23 0.0483(18) 0.078(2) 0.0247(15) 0.0180(15) 0.0049(13) -0.0230(16)
C24 0.0197(12) 0.0328(16) 0.0242(13) -0.0102(11) -0.0041(10) -0.0018(10)
C25 0.0234(13) 0.060(2) 0.0267(14) 0.0001(14) -0.0038(11) -0.0007(12)
C26 0.0394(17) 0.053(2) 0.064(2) 0.0099(17) -0.0117(15) -0.0242(15)

loop_
_atom_type_symbol
_atom_type_description
_atom_type_scat_dispersion_real
_atom_type_scat_dispersion_imag
_atom_type_scat_source
C C 0.0033 0.0016 'International Tables Vol C Tables 4.2.6.8 and 6.1.1.4'
H H 0.0000 0.0000 'International Tables Vol C Tables 4.2.6.8 and 6.1.1.4'
O O 0.0106 0.0060 'International Tables Vol C Tables 4.2.6.8 and 6.1.1.4'
P P 0.1023 0.0942 'International Tables Vol C Tables 4.2.6.8 and 6.1.1.4'
Sn Sn -0.6537 1.4246 'International Tables Vol C Tables 4.2.6.8 and 6.1.1.4'

loop_
_geom_angle_atom_site_label_1
_geom_angle_atom_site_label_2
_geom_angle_atom_site_label_3
_geom_angle
_geom_angle_site_symmetry_1
_geom_angle_site_symmetry_3
C1 Sn1 C1 99.10(10) 2_655 .
C1 Sn1 O1 76.99(6) 2_655 .
C1 Sn1 O1 74.57(6) . .
C1 Sn1 O1 74.57(6) 2_655 2_655
C1 Sn1 O1 76.99(6) . 2_655
O1 Sn1 O1 135.51(7) . 2_655
C1 Sn1 O2 137.58(6) 2_655 .
C1 Sn1 O2 69.97(6) . .
O1 Sn1 O2 133.11(4) . .
O1 Sn1 O2 63.09(4) 2_655 .
O1 P1 O1'' 117.56(9) . .
O1 P1 O1' 114.22(8) . .
O1'' P1 O1' 96.63(8) . .
O1 P1 C2 109.26(9) . .
O1'' P1 C2 110.39(9) . .
O1' P1 C2 107.97(9) . .
P1 O1 Sn1 116.96(8) . .
C11 O1' P1 119.88(13) . .
C14 O1'' P1 122.27(13) . .
O2 P2 O2'' 117.19(8) . .
O2 P2 O2' 113.31(9) . .
O2'' P2 O2' 100.15(8) . .
O2 P2 C6 115.77(9) . .
O2'' P2 C6 104.90(9) . .
O2' P2 C6 103.54(9) . .
P2 O2 Sn1 101.65(7) . .
C21 O2' P2 121.45(14) . .
C24 O2'' P2 120.76(14) . .
C2 C1 C6 113.98(19) . .
C2 C1 Sn1 120.93(14) . .
C6 C1 Sn1 125.07(15) . .
C1 C2 C3 123.57(19) . .
C1 C2 P1 116.91(16) . .
C3 C2 P1 118.96(16) . .
C4 C3 C2 121.59(19) . .
C4 C3 H3 119.2 . .
C2 C3 H3 119.2 . .
C3 C4 C5 115.67(19) . .
C3 C4 C7 123.97(19) . .
C5 C4 C7 120.18(18) . .
C6 C5 C4 123.17(19) . .
C6 C5 H5 118.4 . .
C4 C5 H5 118.4 . .
C5 C6 C1 121.55(19) . .
C5 C6 P2 116.46(15) . .
C1 C6 P2 121.38(16) . .
C8 C7 C4 111.66(17) . .
C8 C7 C9 108.16(19) . .
C4 C7 C9 110.14(18) . .
C8 C7 C10 108.22(19) . .
C4 C7 C10 109.04(19) . .
C9 C7 C10 109.57(18) . .
C7 C8 H8A 109.5 . .
C7 C8 H8B 109.5 . .
H8A C8 H8B 109.5 . .
C7 C8 H8C 109.5 . .
H8A C8 H8C 109.5 . .
H8B C8 H8C 109.5 . .
C7 C9 H9A 109.5 . .
C7 C9 H9B 109.5 . .
H9A C9 H9B 109.5 . .
C7 C9 H9C 109.5 . .
H9A C9 H9C 109.5 . .
H9B C9 H9C 109.5 . .
C7 C10 H10A 109.5 . .
C7 C10 H10B 109.5 . .
H10A C10 H10B 109.5 . .
C7 C10 H10C 109.5 . .
H10A C10 H10C 109.5 . .
H10B C10 H10C 109.5 . .
O1' C11 C13 107.05(18) . .
O1' C11 C12 108.6(2) . .
C13 C11 C12 112.9(2) . .
O1' C11 H11 109.4 . .
C13 C11 H11 109.4 . .
C12 C11 H11 109.4 . .
C11 C12 H12A 109.5 . .
C11 C12 H12B 109.5 . .
H12A C12 H12B 109.5 . .
C11 C12 H12C 109.5 . .
H12A C12 H12C 109.5 . .
H12B C12 H12C 109.5 . .
C11 C13 H13A 109.5 . .
C11 C13 H13B 109.5 . .
H13A C13 H13B 109.5 . .
C11 C13 H13C 109.5 . .
H13A C13 H13C 109.5 . .
H13B C13 H13C 109.5 . .
O1'' C14 C15 106.68(17) . .
O1'' C14 C16 107.67(18) . .
C15 C14 C16 113.2(2) . .
O1'' C14 H14 109.7 . .
C15 C14 H14 109.7 . .
C16 C14 H14 109.7 . .
C14 C15 H15A 109.5 . .
C14 C15 H15B 109.5 . .
H15A C15 H15B 109.5 . .
C14 C15 H15C 109.5 . .
H15A C15 H15C 109.5 . .
H15B C15 H15C 109.5 . .
C14 C16 H16A 109.5 . .
C14 C16 H16B 109.5 . .
H16A C16 H16B 109.5 . .
C14 C16 H16C 109.5 . .
H16A C16 H16C 109.5 . .
H16B C16 H16C 109.5 . .
O2' C21 C23 105.5(2) . .
O2' C21 C22 112.7(2) . .
C23 C21 C22 111.9(2) . .
O2' C21 H21 108.9 . .
C23 C21 H21 108.9 . .
C22 C21 H21 108.9 . .
C21 C22 H22A 109.5 . .
C21 C22 H22B 109.5 . .
H22A C22 H22B 109.5 . .
C21 C22 H22C 109.5 . .
H22A C22 H22C 109.5 . .
H22B C22 H22C 109.5 . .
C21 C23 H23A 109.5 . .
C21 C23 H23B 109.5 . .
H23A C23 H23B 109.5 . .
C21 C23 H23C 109.5 . .
H23A C23 H23C 109.5 . .
H23B C23 H23C 109.5 . .
O2'' C24 C26 109.9(2) . .
O2'' C24 C25 106.7(2) . .
C26 C24 C25 113.1(2) . .
O2'' C24 H24 109.0 . .
C26 C24 H24 109.0 . .
C25 C24 H24 109.0 . .
C24 C25 H25A 109.5 . .
C24 C25 H25B 109.5 . .
H25A C25 H25B 109.5 . .
C24 C25 H25C 109.5 . .
H25A C25 H25C 109.5 . .
H25B C25 H25C 109.5 . .
C24 C26 H26A 109.5 . .
C24 C26 H26B 109.5 . .
H26A C26 H26B 109.5 . .
C24 C26 H26C 109.5 . .
H26A C26 H26C 109.5 . .
H26B C26 H26C 109.5 . .

loop_
_geom_bond_atom_site_label_1
_geom_bond_atom_site_label_2
_geom_bond_distance
_geom_bond_site_symmetry_2
Sn1 C1 2.295(2) 2_655
Sn1 C1 2.295(2) .
Sn1 O1 2.4970(14) .
Sn1 O1 2.4970(14) 2_655
Sn1 O2 3.1302(14) .
P1 O1 1.4761(16) .
P1 O1'' 1.5646(16) .
P1 O1' 1.5706(15) .
P1 C2 1.781(2) .
O1' C11 1.464(3) .
O1'' C14 1.466(3) .
P2 O2 1.4621(16) .
P2 O2'' 1.5751(15) .
P2 O2' 1.5920(15) .
P2 C6 1.802(2) .
O2' C21 1.463(3) .
O2'' C24 1.459(3) .
C1 C2 1.397(3) .
C1 C6 1.415(3) .
C2 C3 1.397(3) .
C3 C4 1.378(3) .
C3 H3 0.9300 .
C4 C5 1.392(3) .
C4 C7 1.529(3) .
C5 C6 1.389(3) .
C5 H5 0.9300 .
C7 C8 1.528(3) .
C7 C9 1.531(3) .
C7 C10 1.534(3) .
C8 H8A 0.9600 .
C8 H8B 0.9600 .
C8 H8C 0.9600 .
C9 H9A 0.9600 .
C9 H9B 0.9600 .
C9 H9C 0.9600 .
C10 H10A 0.9600 .
C10 H10B 0.9600 .
C10 H10C 0.9600 .
C11 C13 1.501(3) .
C11 C12 1.507(3) .
C11 H11 0.9800 .
C12 H12A 0.9600 .
C12 H12B 0.9600 .
C12 H12C 0.9600 .
C13 H13A 0.9600 .
C13 H13B 0.9600 .
C13 H13C 0.9600 .
C14 C15 1.501(3) .
C14 C16 1.502(3) .
C14 H14 0.9800 .
C15 H15A 0.9600 .
C15 H15B 0.9600 .
C15 H15C 0.9600 .
C16 H16A 0.9600 .
C16 H16B 0.9600 .
C16 H16C 0.9600 .
C21 C23 1.494(4) .
C21 C22 1.498(4) .
C21 H21 0.9800 .
C22 H22A 0.9600 .
C22 H22B 0.9600 .
C22 H22C 0.9600 .
C23 H23A 0.9600 .
C23 H23B 0.9600 .
C23 H23C 0.9600 .
C24 C26 1.488(4) .
C24 C25 1.493(3) .
C24 H24 0.9800 .
C25 H25A 0.9600 .
C25 H25B 0.9600 .
C25 H25C 0.9600 .
C26 H26A 0.9600 .
C26 H26B 0.9600 .
C26 H26C 0.9600 .

loop_
_geom_torsion_atom_site_label_1
_geom_torsion_atom_site_label_2
_geom_torsion_atom_site_label_3
_geom_torsion_atom_site_label_4
_geom_torsion
_geom_torsion_site_symmetry_1
O1'' P1 O1 Sn1 -124.46(8) .
O1' P1 O1 Sn1 123.35(8) .
C2 P1 O1 Sn1 2.32(12) .
C1 Sn1 O1 P1 96.89(10) 2_655
C1 Sn1 O1 P1 -6.54(9) .
O1 Sn1 O1 P1 45.56(8) 2_655
O2 Sn1 O1 P1 -48.35(12) .
O1 P1 O1' C11 -46.79(17) .
O1'' P1 O1' C11 -171.06(15) .
C2 P1 O1' C11 74.96(17) .
O1 P1 O1'' C14 60.04(17) .
O1' P1 O1'' C14 -178.19(15) .
C2 P1 O1'' C14 -66.19(17) .
O2'' P2 O2 Sn1 104.03(8) .
O2' P2 O2 Sn1 -140.06(7) .
C6 P2 O2 Sn1 -20.64(10) .
C1 Sn1 O2 P2 -60.31(11) 2_655
C1 Sn1 O2 P2 21.08(8) .
O1 Sn1 O2 P2 64.25(9) .
O1 Sn1 O2 P2 -64.11(7) 2_655
O2 P2 O2' C21 38.58(18) .
O2'' P2 O2' C21 164.21(16) .
C6 P2 O2' C21 -87.63(17) .
O2 P2 O2'' C24 17.76(18) .
O2' P2 O2'' C24 -105.18(16) .
C6 P2 O2'' C24 147.73(16) .
C1 Sn1 C1 C2 -62.70(15) 2_655
O1 Sn1 C1 C2 10.99(15) .
O1 Sn1 C1 C2 -134.43(17) 2_655
O2 Sn1 C1 C2 159.79(18) .
C1 Sn1 C1 C6 119.00(18) 2_655
O1 Sn1 C1 C6 -167.31(18) .
O1 Sn1 C1 C6 47.27(16) 2_655
O2 Sn1 C1 C6 -18.51(16) .
C6 C1 C2 C3 -6.3(3) .
Sn1 C1 C2 C3 175.27(16) .
C6 C1 C2 P1 165.06(15) .
Sn1 C1 C2 P1 -13.4(2) .
O1 P1 C2 C1 6.60(19) .
O1'' P1 C2 C1 137.36(16) .
O1' P1 C2 C1 -118.16(16) .
O1 P1 C2 C3 178.33(16) .
O1'' P1 C2 C3 -50.91(19) .
O1' P1 C2 C3 53.57(19) .
C1 C2 C3 C4 0.7(3) .
P1 C2 C3 C4 -170.46(17) .
C2 C3 C4 C5 4.4(3) .
C2 C3 C4 C7 179.5(2) .
C3 C4 C5 C6 -3.6(3) .
C7 C4 C5 C6 -178.9(2) .
C4 C5 C6 C1 -2.3(3) .
C4 C5 C6 P2 168.90(17) .
C2 C1 C6 C5 6.9(3) .
Sn1 C1 C6 C5 -174.65(15) .
C2 C1 C6 P2 -163.80(15) .
Sn1 C1 C6 P2 14.6(2) .
O2 P2 C6 C5 -160.37(15) .
O2'' P2 C6 C5 68.83(17) .
O2' P2 C6 C5 -35.74(18) .
O2 P2 C6 C1 10.8(2) .
O2'' P2 C6 C1 -119.99(17) .
O2' P2 C6 C1 135.44(16) .
C3 C4 C7 C8 5.3(3) .
C5 C4 C7 C8 -179.80(19) .
C3 C4 C7 C9 125.5(2) .
C5 C4 C7 C9 -59.6(3) .
C3 C4 C7 C10 -114.2(2) .
C5 C4 C7 C10 60.7(3) .
P1 O1' C11 C13 128.49(16) .
P1 O1' C11 C12 -109.34(18) .
P1 O1'' C14 C15 -126.71(17) .
P1 O1'' C14 C16 111.43(18) .
P2 O2' C21 C23 -175.67(16) .
P2 O2' C21 C22 61.9(3) .
P2 O2'' C24 C26 81.3(2) .
P2 O2'' C24 C25 -155.75(16) .

loop_
_platon_squeeze_void_nr
_platon_squeeze_void_average_x
_platon_squeeze_void_average_y
_platon_squeeze_void_average_z
_platon_squeeze_void_volume
_platon_squeeze_void_count_electrons
_platon_squeeze_void_content
1 0.000 0.000 -0.012 413 73 ' '
2 0.500 0.500 0.036 413 73 ' '
